data_7128147
loop_
_publ_author_name
'Huang, Jian'
'Kong, Han-Han'
'Li, Si-Jia'
'Zhang, Rui-Jin'
'Qian, Hao-Dong'
'Li, Dan-Ran'
'He, Jin-Yu'
'Zheng, Yi-Nuo'
'Xu, Hao'

_publ_section_title
;
 Asymmetric copper-catalyzed propargylic amination with amine
 hydrochloride salts.
;
_journal_issue 38
_journal_name_full 'Chemical communications (Cambridge, England)'
_journal_page_first 4674
_journal_page_last 4677
_journal_paper_doi 10.1039/d1cc00663k
_journal_volume 57
_journal_year 2021
_chemical_absolute_configuration ad
_chemical_formula_moiety 'C15 H16 Br N O4'
_chemical_formula_sum 'C15 H16 Br N O4'
_chemical_formula_weight 354.20
_space_group_crystal_system monoclinic
_space_group_IT_number 4
_space_group_name_Hall 'P 2yb'
_space_group_name_H-M_alt 'P 1 21 1'
_atom_sites_solution_hydrogens geom
_atom_sites_solution_primary dual
_audit_creation_date 2021-03-11
_audit_creation_method
; 
Olex2 1.3 
(compiled 2020.11.12 svn.r5f609507 for OlexSys, GUI svn.r6272) 
;
_audit_update_record
;
2021-03-14 deposited with the CCDC.	2021-03-31 downloaded from the CCDC.
;
_cell_angle_alpha 90
_cell_angle_beta 92.210(2)
_cell_angle_gamma 90
_cell_formula_units_Z 2
_cell_length_a 6.6884(10)
_cell_length_b 13.820(2)
_cell_length_c 8.5300(13)
_cell_measurement_reflns_used 9963
_cell_measurement_temperature 273(2)
_cell_measurement_theta_max 72.33
_cell_measurement_theta_min 2.78
_cell_volume 787.9(2)
_computing_cell_refinement 'SAINT V8.40B (?, 2016)'
_computing_data_collection 'Bruker APEX2'
_computing_data_reduction 'SAINT V8.40B (?, 2016)'
_computing_molecular_graphics 'Olex2 1.3 (Dolomanov et al., 2009)'
_computing_publication_material 'Olex2 1.3 (Dolomanov et al., 2009)'
_computing_structure_refinement 'XL  (Sheldrick, 2008)'
_computing_structure_solution 'XM  (Sheldrick, 2008)'
_diffrn_ambient_temperature 273.15
_diffrn_measured_fraction_theta_full 0.655
_diffrn_measured_fraction_theta_max 0.790
_diffrn_measurement_device_type 'Bruker APEX-II CCD'
_diffrn_measurement_method '\f and \w scans'
_diffrn_radiation_type GaK\a
_diffrn_radiation_wavelength 1.34139
_diffrn_reflns_av_R_equivalents 0.0621
_diffrn_reflns_av_unetI/netI 0.0782
_diffrn_reflns_Laue_measured_fraction_full 0.655
_diffrn_reflns_Laue_measured_fraction_max 0.790
_diffrn_reflns_limit_h_max 9
_diffrn_reflns_limit_h_min -9
_diffrn_reflns_limit_k_max 19
_diffrn_reflns_limit_k_min -19
_diffrn_reflns_limit_l_max 12
_diffrn_reflns_limit_l_min -12
_diffrn_reflns_number 11510
_diffrn_reflns_point_group_measured_fraction_full 0.596
_diffrn_reflns_point_group_measured_fraction_max 0.754
_diffrn_reflns_theta_full 53.594
_diffrn_reflns_theta_max 72.333
_diffrn_reflns_theta_min 7.463
_diffrn_source_current 3.57
_diffrn_source_power 0.2497215
_diffrn_source_voltage 69.95
_diffrn_standards_number 0
_exptl_absorpt_coefficient_mu 2.434
_exptl_absorpt_correction_T_max 1.0000
_exptl_absorpt_correction_T_min 0.4284
_exptl_absorpt_correction_type multi-scan
_exptl_absorpt_process_details 'SADABS-2016/2 (Bruker,2016/2)'
_exptl_crystal_colour colourless
_exptl_crystal_colour_primary colourless
_exptl_crystal_density_diffrn 1.493
_exptl_crystal_description block
_exptl_crystal_F_000 360
_exptl_crystal_size_max 0.2
_exptl_crystal_size_mid 0.1
_exptl_crystal_size_min 0.1
_refine_diff_density_max 0.840
_refine_diff_density_min -0.888
_refine_diff_density_rms 0.201
_refine_ls_abs_structure_details
; 
 Flack x determined using 1582 quotients [(I+)-(I-)]/[(I+)+(I-)] 
 (Parsons, Flack and Wagner, Acta Cryst. B69 (2013) 249-259). 
;
_refine_ls_abs_structure_Flack 0.008(18)
_refine_ls_extinction_method none
_refine_ls_goodness_of_fit_ref 1.202
_refine_ls_hydrogen_treatment constr
_refine_ls_matrix_type full
_refine_ls_number_parameters 192
_refine_ls_number_reflns 3566
_refine_ls_number_restraints 1
_refine_ls_restrained_S_all 1.202
_refine_ls_R_factor_all 0.0639
_refine_ls_R_factor_gt 0.0638
_refine_ls_shift/su_max 0.000
_refine_ls_shift/su_mean 0.000
_refine_ls_structure_factor_coef Fsqd
_refine_ls_weighting_details 'w=1/[\s^2^(Fo^2^)+(0.1122P)^2^+0.0264P] where P=(Fo^2^+2Fc^2^)/3'
_refine_ls_weighting_scheme calc
_refine_ls_wR_factor_gt 0.1662
_refine_ls_wR_factor_ref 0.1663
_reflns_Friedel_coverage 0.837
_reflns_Friedel_fraction_full 0.531
_reflns_Friedel_fraction_max 0.714
_reflns_number_gt 3558
_reflns_number_total 3566
_reflns_threshold_expression 'I > 2\s(I)'
_cod_data_source_file d1cc00663k2.cif
_cod_data_source_block 210309c_0m
_cod_depositor_comments 'Adding full bibliography for 7128147.cif.'
_cod_database_code 7128147
_shelx_shelxl_version_number 2018/3
_shelx_space_group_comment
; 
The symmetry employed for this shelxl refinement is uniquely defined 
by the following loop, which should always be used as a source of 
symmetry information in preference to the above space-group names. 
They are only intended as comments. 
;
_shelx_estimated_absorpt_t_max 0.793
_shelx_estimated_absorpt_t_min 0.642
_olex2_refinement_description
; 
1. Fixed Uiso 
 At 1.2 times of: 
  All C(H) groups, All C(H,H) groups 
 At 1.5 times of: 
  All C(H,H,H) groups 
2.a Ternary CH refined with riding coordinates: 
 C7(H7) 
2.b Secondary CH2 refined with riding coordinates: 
 C10(H10A,H10B), C13(H13A,H13B) 
2.c Aromatic/amide H refined with riding coordinates: 
 C2(H2), C3(H3), C5(H5), C6(H6) 
2.d Idealised Me refined as rotating group: 
 C12(H12A,H12B,H12C), C16(H16A,H16B,H16C) 
2.e : 
 C9(H9) 
;
_olex2_submission_special_instructions 'No special instructions were received'

loop_
_space_group_symop_operation_xyz
'x, y, z'
'-x, y+1/2, -z'

loop_
_atom_site_label
_atom_site_type_symbol
_atom_site_fract_x
_atom_site_fract_y
_atom_site_fract_z
_atom_site_U_iso_or_equiv
_atom_site_adp_type
_atom_site_occupancy
_atom_site_site_symmetry_order
_atom_site_calc_flag
_atom_site_refinement_flags_posn
_atom_site_refinement_flags_adp
_atom_site_refinement_flags_occupancy
_atom_site_disorder_assembly
_atom_site_disorder_group
Br1 Br -0.11242(6) 0.23279(4) 0.66167(6) 0.0646(2) Uani 1 1 d . . . . .
C1 C 0.4342(5) 0.4307(2) 0.5616(4) 0.0419(5) Uani 1 1 d . . . . .
C2 C 0.4239(6) 0.3820(3) 0.7034(4) 0.0506(7) Uani 1 1 d . . . . .
H2 H 0.527173 0.388935 0.778718 0.061 Uiso 1 1 calc R U . . .
C3 C 0.2621(7) 0.3230(3) 0.7347(4) 0.0533(7) Uani 1 1 d . . . . .
H3 H 0.256389 0.290740 0.830114 0.064 Uiso 1 1 calc R U . . .
C4 C 0.1086(5) 0.3130(3) 0.6208(4) 0.0467(6) Uani 1 1 d . . . . .
C5 C 0.1167(6) 0.3596(3) 0.4790(5) 0.0546(8) Uani 1 1 d . . . . .
H5 H 0.013883 0.352225 0.403457 0.065 Uiso 1 1 calc R U . . .
C6 C 0.2814(6) 0.4182(3) 0.4495(4) 0.0516(7) Uani 1 1 d . . . . .
H6 H 0.288280 0.449318 0.353159 0.062 Uiso 1 1 calc R U . . .
C7 C 0.6220(5) 0.4909(3) 0.5376(4) 0.0464(6) Uani 1 1 d . . . . .
H7 H 0.736366 0.447171 0.553834 0.056 Uiso 1 1 calc R U . . .
C8 C 0.6337(7) 0.5301(3) 0.3762(5) 0.0537(7) Uani 1 1 d . . . . .
C9 C 0.6503(11) 0.5654(5) 0.2520(5) 0.0700(13) Uani 1 1 d . . . . .
H9 H 0.663343 0.593276 0.153770 0.084 Uiso 1 1 calc R U . . .
C10 C 0.5050(6) 0.6470(2) 0.6329(3) 0.0456(6) Uani 1 1 d . . . . .
H10A H 0.377423 0.622469 0.592183 0.055 Uiso 1 1 calc R U . . .
H10B H 0.557440 0.690363 0.555029 0.055 Uiso 1 1 calc R U . . .
C11 C 0.4732(7) 0.7025(3) 0.7816(4) 0.0524(8) Uani 1 1 d . . . . .
C12 C 0.2713(17) 0.8225(5) 0.8927(6) 0.091(2) Uani 1 1 d . . . . .
H12A H 0.371729 0.870920 0.913725 0.136 Uiso 1 1 calc R U . . .
H12B H 0.261654 0.781205 0.982576 0.136 Uiso 1 1 calc R U . . .
H12C H 0.144682 0.853261 0.870654 0.136 Uiso 1 1 calc R U . . .
C13 C 0.8504(6) 0.5940(3) 0.6907(4) 0.0518(8) Uani 1 1 d . . . . .
H13A H 0.857442 0.662806 0.712710 0.062 Uiso 1 1 calc R U . . .
H13B H 0.928103 0.581271 0.599229 0.062 Uiso 1 1 calc R U . . .
C14 C 0.9377(5) 0.5384(3) 0.8291(3) 0.0448(6) Uani 1 1 d . . . . .
C16 C 1.2090(12) 0.5295(7) 1.0101(10) 0.087(2) Uani 1 1 d . . . A 2
H16A H 1.213773 0.460737 0.995099 0.131 Uiso 1 1 calc R U . A 2
H16B H 1.134084 0.543862 1.101040 0.131 Uiso 1 1 calc R U . A 2
H16C H 1.342604 0.554176 1.024857 0.131 Uiso 1 1 calc R U . A 2
N1 N 0.6431(4) 0.5664(2) 0.6578(3) 0.0453(5) Uani 1 1 d . . . . .
O1 O 0.5660(9) 0.6928(4) 0.9048(4) 0.0772(12) Uani 1 1 d . . . . .
O2 O 0.3253(8) 0.7656(3) 0.7594(3) 0.0666(9) Uani 1 1 d . . . . .
O3 O 0.8620(7) 0.4709(4) 0.8909(5) 0.0775(13) Uani 1 1 d . . . . .
O4 O 1.1144(6) 0.5740(4) 0.8751(6) 0.0735(12) Uani 1 1 d . . . . .

loop_
_atom_site_aniso_label
_atom_site_aniso_U_11
_atom_site_aniso_U_22
_atom_site_aniso_U_33
_atom_site_aniso_U_23
_atom_site_aniso_U_13
_atom_site_aniso_U_12
Br1 0.0533(3) 0.0671(3) 0.0736(3) -0.01014(19) 0.00711(17) -0.01374(17)
C1 0.0410(12) 0.0409(12) 0.0436(12) -0.0005(9) 0.0005(10) 0.0034(10)
C2 0.0512(16) 0.0525(16) 0.0474(13) 0.0046(12) -0.0065(12) -0.0052(13)
C3 0.0563(18) 0.0554(17) 0.0479(14) 0.0049(12) -0.0026(12) -0.0067(14)
C4 0.0396(13) 0.0464(13) 0.0542(14) -0.0086(11) 0.0034(10) -0.0022(10)
C5 0.0481(16) 0.063(2) 0.0520(15) -0.0006(14) -0.0080(12) -0.0047(14)
C6 0.0501(16) 0.0607(18) 0.0433(13) 0.0021(12) -0.0063(11) -0.0028(14)
C7 0.0452(13) 0.0457(14) 0.0485(13) 0.0022(11) 0.0025(10) 0.0055(11)
C8 0.0538(18) 0.0599(19) 0.0479(15) -0.0035(15) 0.0082(13) -0.0048(15)
C9 0.084(3) 0.083(3) 0.0441(16) -0.0003(17) 0.0050(17) -0.022(3)
C10 0.0565(16) 0.0464(12) 0.0335(9) -0.0020(9) -0.0050(9) 0.0038(12)
C11 0.072(2) 0.0480(13) 0.0368(12) -0.0022(10) -0.0031(13) -0.0047(14)
C12 0.154(7) 0.067(3) 0.051(2) -0.0180(19) 0.016(3) 0.019(4)
C13 0.0475(14) 0.0601(18) 0.0469(13) 0.0179(14) -0.0085(12) -0.0134(14)
C14 0.0437(13) 0.0524(14) 0.0380(11) 0.0076(10) -0.0037(9) -0.0072(12)
C16 0.079(3) 0.099(5) 0.080(3) 0.017(3) -0.041(3) -0.008(3)
N1 0.0442(12) 0.0469(12) 0.0441(11) 0.0050(9) -0.0076(9) -0.0020(9)
O1 0.103(3) 0.086(2) 0.0414(12) -0.0075(14) -0.0168(15) 0.003(2)
O2 0.104(3) 0.0547(13) 0.0411(11) -0.0092(10) 0.0021(13) 0.0160(17)
O3 0.075(2) 0.083(3) 0.073(2) 0.041(2) -0.0216(17) -0.027(2)
O4 0.0591(19) 0.082(2) 0.077(2) 0.026(2) -0.0283(16) -0.0230(17)

loop_
_atom_type_symbol
_atom_type_description
_atom_type_scat_dispersion_real
_atom_type_scat_dispersion_imag
_atom_type_scat_source
C C 0.0137 0.0067 'International Tables Vol C Tables 4.2.6.8 and 6.1.1.4'
H H 0.0000 0.0000 'International Tables Vol C Tables 4.2.6.8 and 6.1.1.4'
Br Br -0.9338 1.0006 'International Tables Vol C Tables 4.2.6.8 and 6.1.1.4'
N N 0.0241 0.0134 'International Tables Vol C Tables 4.2.6.8 and 6.1.1.4'
O O 0.0389 0.0241 'International Tables Vol C Tables 4.2.6.8 and 6.1.1.4'

loop_
_geom_angle_atom_site_label_1
_geom_angle_atom_site_label_2
_geom_angle_atom_site_label_3
_geom_angle
_geom_angle_site_symmetry_1
_geom_angle_site_symmetry_3
_geom_angle_publ_flag
C2 C1 C7 116.7(3) . . ?
C6 C1 C2 118.8(3) . . ?
C6 C1 C7 124.4(3) . . ?
C1 C2 H2 119.4 . . ?
C3 C2 C1 121.1(3) . . ?
C3 C2 H2 119.4 . . ?
C2 C3 H3 120.6 . . ?
C2 C3 C4 118.9(3) . . ?
C4 C3 H3 120.6 . . ?
C3 C4 Br1 119.3(3) . . ?
C5 C4 Br1 119.7(3) . . ?
C5 C4 C3 121.0(3) . . ?
C4 C5 H5 120.4 . . ?
C4 C5 C6 119.3(3) . . ?
C6 C5 H5 120.4 . . ?
C1 C6 C5 120.9(3) . . ?
C1 C6 H6 119.5 . . ?
C5 C6 H6 119.5 . . ?
C1 C7 H7 106.7 . . ?
C8 C7 C1 113.3(3) . . ?
C8 C7 H7 106.7 . . ?
N1 C7 C1 110.6(3) . . ?
N1 C7 H7 106.7 . . ?
N1 C7 C8 112.4(3) . . ?
C9 C8 C7 176.0(5) . . ?
C8 C9 H9 180.0 . . ?
H10A C10 H10B 107.9 . . ?
C11 C10 H10A 109.2 . . ?
C11 C10 H10B 109.2 . . ?
N1 C10 H10A 109.2 . . ?
N1 C10 H10B 109.2 . . ?
N1 C10 C11 112.1(3) . . ?
O1 C11 C10 126.4(5) . . ?
O1 C11 O2 123.5(4) . . ?
O2 C11 C10 110.1(3) . . ?
H12A C12 H12B 109.5 . . ?
H12A C12 H12C 109.5 . . ?
H12B C12 H12C 109.5 . . ?
O2 C12 H12A 109.5 . . ?
O2 C12 H12B 109.5 . . ?
O2 C12 H12C 109.5 . . ?
H13A C13 H13B 108.1 . . ?
C14 C13 H13A 109.5 . . ?
C14 C13 H13B 109.5 . . ?
N1 C13 H13A 109.5 . . ?
N1 C13 H13B 109.5 . . ?
N1 C13 C14 110.8(3) . . ?
O3 C14 C13 125.9(3) . . ?
O3 C14 O4 123.2(3) . . ?
O4 C14 C13 110.9(3) . . ?
H16A C16 H16B 109.5 . . ?
H16A C16 H16C 109.5 . . ?
H16B C16 H16C 109.5 . . ?
O4 C16 H16A 109.5 . . ?
O4 C16 H16B 109.5 . . ?
O4 C16 H16C 109.5 . . ?
C10 N1 C7 113.5(2) . . ?
C13 N1 C7 112.7(3) . . ?
C13 N1 C10 114.9(3) . . ?
C11 O2 C12 117.0(5) . . ?
C14 O4 C16 116.1(5) . . ?

loop_
_geom_bond_atom_site_label_1
_geom_bond_atom_site_label_2
_geom_bond_distance
_geom_bond_site_symmetry_2
_geom_bond_publ_flag
Br1 C4 1.891(4) . ?
C1 C2 1.389(5) . ?
C1 C6 1.383(4) . ?
C1 C7 1.527(5) . ?
C2 H2 0.9300 . ?
C2 C3 1.389(6) . ?
C3 H3 0.9300 . ?
C3 C4 1.393(5) . ?
C4 C5 1.373(6) . ?
C5 H5 0.9300 . ?
C5 C6 1.398(6) . ?
C6 H6 0.9300 . ?
C7 H7 0.9800 . ?
C7 C8 1.485(6) . ?
C7 N1 1.465(5) . ?
C8 C9 1.175(7) . ?
C9 H9 0.9300 . ?
C10 H10A 0.9700 . ?
C10 H10B 0.9700 . ?
C10 C11 1.505(4) . ?
C10 N1 1.457(4) . ?
C11 O1 1.207(5) . ?
C11 O2 1.327(6) . ?
C12 H12A 0.9600 . ?
C12 H12B 0.9600 . ?
C12 H12C 0.9600 . ?
C12 O2 1.440(5) . ?
C13 H13A 0.9700 . ?
C13 H13B 0.9700 . ?
C13 C14 1.508(4) . ?
C13 N1 1.455(4) . ?
C14 O3 1.193(5) . ?
C14 O4 1.326(4) . ?
C16 H16A 0.9600 . ?
C16 H16B 0.9600 . ?
C16 H16C 0.9600 . ?
C16 O4 1.431(6) . ?

loop_
_geom_torsion_atom_site_label_1
_geom_torsion_atom_site_label_2
_geom_torsion_atom_site_label_3
_geom_torsion_atom_site_label_4
_geom_torsion
_geom_torsion_site_symmetry_1
_geom_torsion_site_symmetry_2
_geom_torsion_site_symmetry_3
_geom_torsion_site_symmetry_4
_geom_torsion_publ_flag
Br1 C4 C5 C6 -179.6(3) . . . . ?
C1 C2 C3 C4 0.1(6) . . . . ?
C1 C7 N1 C10 -74.9(4) . . . . ?
C1 C7 N1 C13 152.3(3) . . . . ?
C2 C1 C6 C5 1.5(6) . . . . ?
C2 C1 C7 C8 172.5(3) . . . . ?
C2 C1 C7 N1 -60.2(4) . . . . ?
C2 C3 C4 Br1 179.9(3) . . . . ?
C2 C3 C4 C5 0.7(6) . . . . ?
C3 C4 C5 C6 -0.4(6) . . . . ?
C4 C5 C6 C1 -0.8(7) . . . . ?
C6 C1 C2 C3 -1.2(6) . . . . ?
C6 C1 C7 C8 -4.2(5) . . . . ?
C6 C1 C7 N1 123.1(4) . . . . ?
C7 C1 C2 C3 -178.1(4) . . . . ?
C7 C1 C6 C5 178.1(4) . . . . ?
C8 C7 N1 C10 52.9(4) . . . . ?
C8 C7 N1 C13 -80.0(4) . . . . ?
C10 C11 O2 C12 177.9(6) . . . . ?
C11 C10 N1 C7 158.3(3) . . . . ?
C11 C10 N1 C13 -69.8(4) . . . . ?
C13 C14 O4 C16 177.5(6) . . . . ?
C14 C13 N1 C7 -94.7(4) . . . . ?
C14 C13 N1 C10 133.1(3) . . . . ?
N1 C10 C11 O1 9.3(7) . . . . ?
N1 C10 C11 O2 -170.7(4) . . . . ?
N1 C13 C14 O3 10.3(7) . . . . ?
N1 C13 C14 O4 -170.0(4) . . . . ?
O1 C11 O2 C12 -2.1(9) . . . . ?
O3 C14 O4 C16 -2.8(10) . . . . ?
